data_1553733
loop_
_publ_author_name
'Zhang, He'
'Leng, Xuebing'
'Wan, Xiaolong'
'Shen, Qilong'

_publ_section_title
;
 (1S)-(&#x2212;)-N-Trifluoromethylthio-2,10-camphorsultam and its
 derivatives: easily available, optically pure reagents for asymmetric
 trifluoromethylthiolation
;
_journal_issue 6
_journal_name_full 'Organic Chemistry Frontiers'
_journal_page_first 1051
_journal_paper_doi 10.1039/C7QO00042A
_journal_volume 4
_journal_year 2017
_chemical_absolute_configuration rmad
_chemical_formula_moiety 'C13 H20 F3 N O4 S2'
_chemical_formula_sum 'C13 H20 F3 N O4 S2'
_chemical_formula_weight 375.42
_space_group_crystal_system monoclinic
_space_group_IT_number 4
_space_group_name_Hall 'P 2yb'
_space_group_name_H-M_alt 'P 1 21 1'
_atom_sites_solution_hydrogens geom
_atom_sites_solution_primary direct
_audit_creation_date 2016-04-14
_audit_creation_method
;
Olex2 1.2
(compiled 2016.02.19 svn.r3266 for OlexSys, GUI svn.r5155)
;
_audit_update_record
;
2017-01-15 deposited with the CCDC.
2017-02-10 downloaded from the CCDC.
;
_cell_angle_alpha 90
_cell_angle_beta 105.700(3)
_cell_angle_gamma 90
_cell_formula_units_Z 4
_cell_length_a 12.4266(17)
_cell_length_b 8.8229(12)
_cell_length_c 15.107(2)
_cell_measurement_reflns_used 5461
_cell_measurement_temperature 130
_cell_measurement_theta_max 30.317
_cell_measurement_theta_min 2.48
_cell_volume 1594.5(4)
_computing_cell_refinement 'SAINT v7.68A (Bruker, 2009)'
_computing_data_reduction 'SAINT v7.68A (Bruker, 2009)'
_computing_molecular_graphics 'Olex2 (Dolomanov et al., 2009)'
_computing_publication_material 'Olex2 (Dolomanov et al., 2009)'
_computing_structure_refinement 'ShelXL (Sheldrick, 2015)'
_computing_structure_solution 'ShelXT (Sheldrick, 2015)'
_diffrn_ambient_temperature 130
_diffrn_measured_fraction_theta_full 1.000
_diffrn_measured_fraction_theta_max 0.996
_diffrn_measurement_device_type 'Bruker APEX-II CCD'
_diffrn_measurement_method '\f and \w scans'
_diffrn_radiation_monochromator graphite
_diffrn_radiation_type MoK\a
_diffrn_radiation_wavelength 0.71073
_diffrn_reflns_av_R_equivalents 0.0251
_diffrn_reflns_av_unetI/netI 0.0461
_diffrn_reflns_Laue_measured_fraction_full 1.000
_diffrn_reflns_Laue_measured_fraction_max 0.996
_diffrn_reflns_limit_h_max 17
_diffrn_reflns_limit_h_min -17
_diffrn_reflns_limit_k_max 12
_diffrn_reflns_limit_k_min -12
_diffrn_reflns_limit_l_max 21
_diffrn_reflns_limit_l_min -21
_diffrn_reflns_number 16180
_diffrn_reflns_point_group_measured_fraction_full 0.985
_diffrn_reflns_point_group_measured_fraction_max 0.962
_diffrn_reflns_theta_full 26.000
_diffrn_reflns_theta_max 30.554
_diffrn_reflns_theta_min 1.400
_diffrn_standards_number 0
_exptl_absorpt_coefficient_mu 0.384
_exptl_absorpt_correction_T_max 0.7461
_exptl_absorpt_correction_T_min 0.7012
_exptl_absorpt_correction_type multi-scan
_exptl_absorpt_process_details
;
SADABS-2008/1 (Bruker,2008) was used for absorption correction.
wR2(int) was 0.0746 before and 0.0415 after correction.
The Ratio of minimum to maximum transmission is 0.9398.
The \l/2 correction factor is 0.0015.
;
_exptl_crystal_colour colourless
_exptl_crystal_density_diffrn 1.564
_exptl_crystal_description block
_exptl_crystal_F_000 784
_exptl_crystal_size_max 0.2
_exptl_crystal_size_mid 0.12
_exptl_crystal_size_min 0.08
_refine_diff_density_max 0.642
_refine_diff_density_min -0.480
_refine_diff_density_rms 0.062
_refine_ls_abs_structure_details
;
 Flack x determined using 3438 quotients [(I+)-(I-)]/[(I+)+(I-)]
 (Parsons, Flack and Wagner, Acta Cryst. B69 (2013) 249-259).
;
_refine_ls_abs_structure_Flack 0.02(3)
_refine_ls_extinction_method none
_refine_ls_goodness_of_fit_ref 1.033
_refine_ls_hydrogen_treatment constr
_refine_ls_matrix_type full
_refine_ls_number_parameters 423
_refine_ls_number_reflns 9395
_refine_ls_number_restraints 1
_refine_ls_restrained_S_all 1.033
_refine_ls_R_factor_all 0.0445
_refine_ls_R_factor_gt 0.0379
_refine_ls_shift/su_max 0.000
_refine_ls_shift/su_mean 0.000
_refine_ls_structure_factor_coef Fsqd
_refine_ls_weighting_details 'w=1/[\s^2^(Fo^2^)+(0.0467P)^2^+0.0880P] where P=(Fo^2^+2Fc^2^)/3'
_refine_ls_weighting_scheme calc
_refine_ls_wR_factor_gt 0.0862
_refine_ls_wR_factor_ref 0.0904
_reflns_Friedel_coverage 0.825
_reflns_Friedel_fraction_full 0.967
_reflns_Friedel_fraction_max 0.925
_reflns_number_gt 8431
_reflns_number_total 9395
_reflns_threshold_expression 'I > 2\s(I)'
_cod_data_source_file c7qo00042a2.cif
_cod_data_source_block mo_dm16194_0m
_cod_database_code 1553733
_shelx_space_group_comment
;
The symmetry employed for this shelxl refinement is uniquely defined
by the following loop, which should always be used as a source of
symmetry information in preference to the above space-group names.
They are only intended as comments.
;
_shelx_estimated_absorpt_t_max 0.970
_shelx_estimated_absorpt_t_min 0.927
_olex2_refinement_description
;
1. Fixed Uiso
 At 1.2 times of:
  All C(H) groups, All C(H,H) groups
 At 1.5 times of:
  All C(H,H,H) groups
2.a Ternary CH refined with riding coordinates:
 C1(H1), C3(H3), C14(H14), C18(H18)
2.b Secondary CH2 refined with riding coordinates:
 C4(H4A,H4B), C5(H5A,H5B), C10(H10A,H10B), C16(H16A,H16B), C17(H17A,H17B),
 C23(H23A,H23B)
2.c Idealised Me refined as rotating group:
 C8(H8A,H8B,H8C), C9(H9A,H9B,H9C), C11(H11A,H11B,H11C), C12(H12A,H12B,H12C),
 C21(H21A,H21B,H21C), C22(H22A,H22B,H22C), C24(H24A,H24B,H24C), C25(H25A,H25B,
 H25C)
;
_shelx_shelxl_version_number 2014/7
_olex2_submission_special_instructions 'No special instructions were received'

loop_
_space_group_symop_operation_xyz
'x, y, z'
'-x, y+1/2, -z'

loop_
_atom_site_label
_atom_site_type_symbol
_atom_site_fract_x
_atom_site_fract_y
_atom_site_fract_z
_atom_site_U_iso_or_equiv
_atom_site_adp_type
_atom_site_occupancy
_atom_site_site_symmetry_order
_atom_site_calc_flag
_atom_site_refinement_flags_posn
S1 S 0.68624(6) 0.23618(8) 0.25730(5) 0.02081(15) Uani 1 1 d .
S2 S 0.57604(5) 0.27393(8) 0.39630(5) 0.01728(13) Uani 1 1 d .
F1 F 0.84809(19) 0.0995(3) 0.38195(15) 0.0417(5) Uani 1 1 d .
F2 F 0.90154(18) 0.1970(2) 0.27069(17) 0.0419(5) Uani 1 1 d .
F3 F 0.79877(19) -0.0004(2) 0.24655(16) 0.0418(5) Uani 1 1 d .
O1 O 0.59170(18) 0.1195(2) 0.42695(15) 0.0234(4) Uani 1 1 d .
O2 O 0.47254(17) 0.3120(3) 0.32961(14) 0.0244(5) Uani 1 1 d .
O3 O 0.88137(16) 0.4619(2) 0.36156(14) 0.0191(4) Uani 1 1 d .
O4 O 0.79317(19) 0.6795(2) 0.29249(14) 0.0222(4) Uani 1 1 d .
N1 N 0.68571(19) 0.3276(3) 0.35680(16) 0.0175(4) Uani 1 1 d .
C1 C 0.6904(2) 0.4953(3) 0.36296(18) 0.0159(5) Uani 1 1 d .
H1 H 0.6283 0.5403 0.3134 0.019 Uiso 1 1 calc R
C2 C 0.8035(2) 0.5758(3) 0.36493(19) 0.0168(5) Uani 1 1 d .
C3 C 0.8266(2) 0.6670(3) 0.45565(19) 0.0190(5) Uani 1 1 d .
H3 H 0.9042 0.7083 0.4774 0.023 Uiso 1 1 calc R
C4 C 0.7332(3) 0.7883(3) 0.4429(2) 0.0246(6) Uani 1 1 d .
H4A H 0.7186 0.8371 0.3818 0.030 Uiso 1 1 calc R
H4B H 0.7539 0.8672 0.4911 0.030 Uiso 1 1 calc R
C5 C 0.6295(3) 0.6974(3) 0.4517(2) 0.0218(6) Uani 1 1 d .
H5A H 0.6068 0.7278 0.5071 0.026 Uiso 1 1 calc R
H5B H 0.5654 0.7109 0.3967 0.026 Uiso 1 1 calc R
C6 C 0.6731(2) 0.5332(3) 0.45953(19) 0.0168(5) Uani 1 1 d .
C7 C 0.7950(2) 0.5529(3) 0.52314(19) 0.0184(5) Uani 1 1 d .
C8 C 0.8632(2) 0.4063(3) 0.5440(2) 0.0204(5) Uani 1 1 d .
H8A H 0.8549 0.3491 0.4870 0.031 Uiso 1 1 calc GR
H8B H 0.8361 0.3449 0.5876 0.031 Uiso 1 1 calc GR
H8C H 0.9422 0.4310 0.5708 0.031 Uiso 1 1 calc GR
C9 C 0.7976(3) 0.6226(4) 0.6170(2) 0.0262(6) Uani 1 1 d .
H9A H 0.8752 0.6313 0.6544 0.039 Uiso 1 1 calc GR
H9B H 0.7559 0.5575 0.6487 0.039 Uiso 1 1 calc GR
H9C H 0.7633 0.7235 0.6079 0.039 Uiso 1 1 calc GR
C10 C 0.6013(2) 0.4109(3) 0.48672(19) 0.0184(5) Uani 1 1 d .
H10A H 0.5301 0.4543 0.4925 0.022 Uiso 1 1 calc R
H10B H 0.6412 0.3642 0.5461 0.022 Uiso 1 1 calc R
C11 C 0.9933(3) 0.5125(4) 0.3733(2) 0.0274(7) Uani 1 1 d .
H11A H 1.0339 0.4383 0.3464 0.041 Uiso 1 1 calc GR
H11B H 1.0304 0.5236 0.4391 0.041 Uiso 1 1 calc GR
H11C H 0.9925 0.6105 0.3426 0.041 Uiso 1 1 calc GR
C12 C 0.7696(3) 0.6157(4) 0.2019(2) 0.0256(6) Uani 1 1 d .
H12A H 0.7630 0.6972 0.1567 0.038 Uiso 1 1 calc GR
H12B H 0.6993 0.5588 0.1888 0.038 Uiso 1 1 calc GR
H12C H 0.8305 0.5474 0.1983 0.038 Uiso 1 1 calc GR
C13 C 0.8163(3) 0.1292(4) 0.2929(2) 0.0272(7) Uani 1 1 d .
S3 S 0.26242(6) 0.34256(8) 0.16022(5) 0.01948(14) Uani 1 1 d .
S4 S 0.39940(6) 0.46355(8) 0.05680(5) 0.01922(14) Uani 1 1 d .
F4 F 0.0958(2) 0.4090(4) 0.01675(18) 0.0709(10) Uani 1 1 d .
F5 F 0.04778(19) 0.3941(3) 0.1405(2) 0.0594(7) Uani 1 1 d .
F6 F 0.0874(2) 0.1929(3) 0.0803(2) 0.0560(7) Uani 1 1 d .
O5 O 0.49364(19) 0.3842(3) 0.11440(17) 0.0302(5) Uani 1 1 d .
O6 O 0.3420(2) 0.3953(3) -0.02858(15) 0.0337(6) Uani 1 1 d .
O7 O 0.28982(17) 0.7302(2) 0.31089(13) 0.0191(4) Uani 1 1 d .
O8 O 0.15830(16) 0.6758(2) 0.17390(14) 0.0192(4) Uani 1 1 d .
N2 N 0.30594(19) 0.5030(3) 0.11738(15) 0.0160(4) Uani 1 1 d .
C14 C 0.3513(2) 0.6312(3) 0.17900(18) 0.0152(5) Uani 1 1 d .
H14 H 0.4124 0.5949 0.2326 0.018 Uiso 1 1 calc R
C15 C 0.3999(2) 0.7442(3) 0.11977(18) 0.0154(5) Uani 1 1 d .
C16 C 0.4870(2) 0.8385(3) 0.18966(19) 0.0186(5) Uani 1 1 d .
H16A H 0.5309 0.9034 0.1588 0.022 Uiso 1 1 calc R
H16B H 0.5386 0.7731 0.2353 0.022 Uiso 1 1 calc R
C17 C 0.4115(2) 0.9356(3) 0.23547(19) 0.0196(6) Uani 1 1 d .
H17A H 0.4260 0.9108 0.3016 0.024 Uiso 1 1 calc R
H17B H 0.4245 1.0452 0.2290 0.024 Uiso 1 1 calc R
C18 C 0.2913(2) 0.8910(3) 0.18191(18) 0.0159(5) Uani 1 1 d .
H18 H 0.2335 0.9687 0.1842 0.019 Uiso 1 1 calc R
C19 C 0.2664(2) 0.7310(3) 0.21361(17) 0.0152(5) Uani 1 1 d .
C20 C 0.3034(2) 0.8599(3) 0.08331(18) 0.0167(5) Uani 1 1 d .
C21 C 0.2004(2) 0.7993(3) 0.01103(19) 0.0219(6) Uani 1 1 d .
H21A H 0.1788 0.7009 0.0311 0.033 Uiso 1 1 calc GR
H21B H 0.2182 0.7873 -0.0479 0.033 Uiso 1 1 calc GR
H21C H 0.1383 0.8709 0.0038 0.033 Uiso 1 1 calc GR
C22 C 0.3408(3) 1.0007(3) 0.0394(2) 0.0220(6) Uani 1 1 d .
H22A H 0.2780 1.0715 0.0203 0.033 Uiso 1 1 calc GR
H22B H 0.3654 0.9701 -0.0143 0.033 Uiso 1 1 calc GR
H22C H 0.4027 1.0501 0.0843 0.033 Uiso 1 1 calc GR
C23 C 0.4379(3) 0.6560(3) 0.0468(2) 0.0203(5) Uani 1 1 d .
H23A H 0.5198 0.6648 0.0574 0.024 Uiso 1 1 calc R
H23B H 0.4009 0.6955 -0.0153 0.024 Uiso 1 1 calc R
C24 C 0.2727(3) 0.5865(3) 0.3495(2) 0.0218(6) Uani 1 1 d .
H24A H 0.1977 0.5487 0.3187 0.033 Uiso 1 1 calc GR
H24B H 0.2798 0.5987 0.4154 0.033 Uiso 1 1 calc GR
H24C H 0.3287 0.5140 0.3410 0.033 Uiso 1 1 calc GR
C25 C 0.0688(2) 0.7688(4) 0.1858(2) 0.0256(6) Uani 1 1 d .
H25A H 0.0624 0.8594 0.1472 0.038 Uiso 1 1 calc GR
H25B H 0.0840 0.7989 0.2504 0.038 Uiso 1 1 calc GR
H25C H -0.0014 0.7116 0.1678 0.038 Uiso 1 1 calc GR
C26 C 0.1163(3) 0.3368(4) 0.0945(2) 0.0307(7) Uani 1 1 d .

loop_
_atom_site_aniso_label
_atom_site_aniso_U_11
_atom_site_aniso_U_22
_atom_site_aniso_U_33
_atom_site_aniso_U_23
_atom_site_aniso_U_13
_atom_site_aniso_U_12
S1 0.0226(3) 0.0196(3) 0.0204(3) -0.0031(3) 0.0062(3) 0.0005(3)
S2 0.0147(3) 0.0176(3) 0.0197(3) 0.0001(3) 0.0051(2) -0.0023(2)
F1 0.0423(12) 0.0432(13) 0.0364(12) 0.0059(10) 0.0049(10) 0.0203(11)
F2 0.0311(11) 0.0310(11) 0.0723(16) -0.0055(11) 0.0289(11) -0.0007(9)
F3 0.0485(13) 0.0204(10) 0.0609(14) -0.0133(9) 0.0222(11) 0.0026(9)
O1 0.0254(10) 0.0184(10) 0.0270(11) 0.0013(9) 0.0081(9) -0.0052(8)
O2 0.0149(9) 0.0322(12) 0.0244(10) -0.0005(9) 0.0021(8) -0.0001(8)
O3 0.0158(9) 0.0168(9) 0.0261(10) 0.0005(8) 0.0083(8) -0.0002(8)
O4 0.0317(11) 0.0183(10) 0.0180(10) 0.0039(8) 0.0093(9) -0.0018(9)
N1 0.0174(10) 0.0177(11) 0.0190(11) -0.0021(9) 0.0074(9) -0.0020(9)
C1 0.0178(12) 0.0130(12) 0.0176(12) 0.0013(10) 0.0058(10) 0.0002(9)
C2 0.0183(13) 0.0145(12) 0.0189(13) 0.0024(10) 0.0073(10) 0.0002(10)
C3 0.0221(13) 0.0166(13) 0.0196(13) -0.0018(10) 0.0078(11) -0.0042(10)
C4 0.0345(16) 0.0145(13) 0.0276(15) -0.0011(11) 0.0129(13) 0.0002(12)
C5 0.0254(14) 0.0181(14) 0.0236(14) -0.0006(11) 0.0094(12) 0.0051(11)
C6 0.0178(12) 0.0144(12) 0.0186(13) 0.0008(10) 0.0055(10) 0.0006(10)
C7 0.0189(13) 0.0189(13) 0.0173(13) -0.0019(10) 0.0049(11) -0.0031(10)
C8 0.0159(12) 0.0234(13) 0.0205(13) 0.0044(11) 0.0025(10) -0.0003(11)
C9 0.0285(15) 0.0303(16) 0.0205(14) -0.0046(13) 0.0076(12) -0.0043(13)
C10 0.0180(12) 0.0206(13) 0.0181(13) 0.0000(11) 0.0076(10) -0.0011(10)
C11 0.0187(14) 0.0315(16) 0.0348(17) 0.0013(14) 0.0120(12) -0.0027(12)
C12 0.0316(16) 0.0276(16) 0.0186(14) 0.0037(12) 0.0087(12) -0.0023(13)
C13 0.0292(16) 0.0180(14) 0.0371(18) -0.0038(13) 0.0135(14) 0.0025(12)
S3 0.0190(3) 0.0153(3) 0.0234(3) -0.0007(3) 0.0045(3) -0.0036(3)
S4 0.0245(3) 0.0154(3) 0.0203(3) -0.0031(3) 0.0104(3) 0.0013(3)
F4 0.0436(14) 0.100(2) 0.0495(15) 0.0274(15) -0.0213(12) -0.0296(15)
F5 0.0245(11) 0.0641(17) 0.0889(19) -0.0302(15) 0.0141(12) -0.0082(11)
F6 0.0341(12) 0.0306(12) 0.095(2) -0.0146(12) 0.0027(13) -0.0155(10)
O5 0.0285(11) 0.0280(12) 0.0389(13) 0.0105(10) 0.0175(10) 0.0095(9)
O6 0.0468(15) 0.0336(13) 0.0242(11) -0.0139(10) 0.0157(11) -0.0097(11)
O7 0.0264(10) 0.0183(9) 0.0135(9) -0.0007(8) 0.0070(8) -0.0007(8)
O8 0.0155(9) 0.0212(10) 0.0215(10) -0.0010(8) 0.0059(8) -0.0013(8)
N2 0.0178(11) 0.0143(11) 0.0168(11) -0.0024(9) 0.0065(9) -0.0022(8)
C14 0.0159(12) 0.0137(12) 0.0167(12) -0.0018(10) 0.0057(10) -0.0012(9)
C15 0.0172(11) 0.0146(12) 0.0163(11) 0.0012(10) 0.0079(10) 0.0000(10)
C16 0.0178(12) 0.0169(12) 0.0212(13) -0.0003(11) 0.0057(10) -0.0035(10)
C17 0.0235(13) 0.0178(14) 0.0175(12) -0.0039(10) 0.0054(11) -0.0035(10)
C18 0.0192(12) 0.0131(12) 0.0165(12) -0.0004(10) 0.0069(10) 0.0010(9)
C19 0.0152(11) 0.0175(12) 0.0128(11) -0.0014(10) 0.0036(9) -0.0001(10)
C20 0.0193(12) 0.0163(12) 0.0162(12) 0.0024(10) 0.0073(10) 0.0015(10)
C21 0.0213(13) 0.0259(15) 0.0170(13) 0.0004(11) 0.0028(11) 0.0010(11)
C22 0.0281(15) 0.0192(14) 0.0211(14) 0.0042(11) 0.0107(12) 0.0015(11)
C23 0.0248(14) 0.0170(13) 0.0230(14) 0.0004(10) 0.0129(11) 0.0011(10)
C24 0.0279(14) 0.0207(14) 0.0184(13) 0.0027(11) 0.0092(11) 0.0006(12)
C25 0.0175(13) 0.0317(16) 0.0289(15) 0.0012(13) 0.0088(12) 0.0049(12)
C26 0.0236(15) 0.0269(16) 0.0374(18) -0.0009(15) 0.0014(13) -0.0088(13)

loop_
_atom_type_symbol
_atom_type_description
_atom_type_scat_dispersion_real
_atom_type_scat_dispersion_imag
_atom_type_scat_source
C C 0.0033 0.0016 'International Tables Vol C Tables 4.2.6.8 and 6.1.1.4'
H H 0.0000 0.0000 'International Tables Vol C Tables 4.2.6.8 and 6.1.1.4'
F F 0.0171 0.0103 'International Tables Vol C Tables 4.2.6.8 and 6.1.1.4'
N N 0.0061 0.0033 'International Tables Vol C Tables 4.2.6.8 and 6.1.1.4'
O O 0.0106 0.0060 'International Tables Vol C Tables 4.2.6.8 and 6.1.1.4'
S S 0.1246 0.1234 'International Tables Vol C Tables 4.2.6.8 and 6.1.1.4'

loop_
_geom_angle_atom_site_label_1
_geom_angle_atom_site_label_2
_geom_angle_atom_site_label_3
_geom_angle
N1 S1 C13 101.50(14)
O1 S2 O2 117.63(13)
O1 S2 N1 109.06(12)
O1 S2 C10 114.53(13)
O2 S2 N1 109.80(13)
O2 S2 C10 108.39(13)
N1 S2 C10 95.08(12)
C2 O3 C11 115.5(2)
C2 O4 C12 116.1(2)
S2 N1 S1 111.89(13)
C1 N1 S1 121.14(18)
C1 N1 S2 106.12(17)
N1 C1 H1 109.9
N1 C1 C2 118.2(2)
N1 C1 C6 105.0(2)
C2 C1 H1 109.9
C6 C1 H1 109.9
C6 C1 C2 103.5(2)
O3 C2 O4 110.8(2)
O3 C2 C1 107.4(2)
O3 C2 C3 116.0(2)
O4 C2 C1 112.8(2)
O4 C2 C3 107.9(2)
C3 C2 C1 101.7(2)
C2 C3 H3 114.3
C2 C3 C4 107.2(2)
C2 C3 C7 103.0(2)
C4 C3 H3 114.3
C4 C3 C7 102.4(2)
C7 C3 H3 114.3
C3 C4 H4A 110.9
C3 C4 H4B 110.9
C3 C4 C5 104.1(2)
H4A C4 H4B 109.0
C5 C4 H4A 110.9
C5 C4 H4B 110.9
C4 C5 H5A 111.4
C4 C5 H5B 111.4
H5A C5 H5B 109.2
C6 C5 C4 102.1(2)
C6 C5 H5A 111.4
C6 C5 H5B 111.4
C1 C6 C7 104.0(2)
C5 C6 C1 105.2(2)
C5 C6 C7 101.8(2)
C10 C6 C1 109.7(2)
C10 C6 C5 117.8(2)
C10 C6 C7 116.9(2)
C3 C7 C6 92.5(2)
C8 C7 C3 117.2(2)
C8 C7 C6 114.9(2)
C8 C7 C9 106.0(2)
C9 C7 C3 113.6(2)
C9 C7 C6 112.7(2)
C7 C8 H8A 109.5
C7 C8 H8B 109.5
C7 C8 H8C 109.5
H8A C8 H8B 109.5
H8A C8 H8C 109.5
H8B C8 H8C 109.5
C7 C9 H9A 109.5
C7 C9 H9B 109.5
C7 C9 H9C 109.5
H9A C9 H9B 109.5
H9A C9 H9C 109.5
H9B C9 H9C 109.5
S2 C10 H10A 110.6
S2 C10 H10B 110.6
C6 C10 S2 105.48(18)
C6 C10 H10A 110.6
C6 C10 H10B 110.6
H10A C10 H10B 108.8
O3 C11 H11A 109.5
O3 C11 H11B 109.5
O3 C11 H11C 109.5
H11A C11 H11B 109.5
H11A C11 H11C 109.5
H11B C11 H11C 109.5
O4 C12 H12A 109.5
O4 C12 H12B 109.5
O4 C12 H12C 109.5
H12A C12 H12B 109.5
H12A C12 H12C 109.5
H12B C12 H12C 109.5
F1 C13 S1 113.5(2)
F1 C13 F2 107.8(3)
F1 C13 F3 109.1(3)
F2 C13 S1 113.2(2)
F3 C13 S1 106.5(2)
F3 C13 F2 106.4(3)
N2 S3 C26 100.85(14)
O5 S4 N2 109.73(13)
O5 S4 C23 108.77(15)
O6 S4 O5 117.86(15)
O6 S4 N2 109.03(13)
O6 S4 C23 113.94(15)
N2 S4 C23 95.11(12)
C19 O7 C24 114.5(2)
C19 O8 C25 115.7(2)
S4 N2 S3 111.61(13)
C14 N2 S3 120.22(18)
C14 N2 S4 107.23(16)
N2 C14 H14 110.0
N2 C14 C15 105.6(2)
N2 C14 C19 117.6(2)
C15 C14 H14 110.0
C15 C14 C19 103.4(2)
C19 C14 H14 110.0
C16 C15 C14 105.1(2)
C16 C15 C20 102.7(2)
C20 C15 C14 103.9(2)
C23 C15 C14 109.3(2)
C23 C15 C16 118.4(2)
C23 C15 C20 116.0(2)
C15 C16 H16A 111.4
C15 C16 H16B 111.4
C15 C16 C17 101.8(2)
H16A C16 H16B 109.3
C17 C16 H16A 111.4
C17 C16 H16B 111.4
C16 C17 H17A 111.0
C16 C17 H17B 111.0
H17A C17 H17B 109.0
C18 C17 C16 103.9(2)
C18 C17 H17A 111.0
C18 C17 H17B 111.0
C17 C18 H18 114.1
C17 C18 C19 108.5(2)
C17 C18 C20 102.5(2)
C19 C18 H18 114.1
C19 C18 C20 102.3(2)
C20 C18 H18 114.1
O7 C19 C14 112.0(2)
O7 C19 C18 108.8(2)
O8 C19 O7 110.3(2)
O8 C19 C14 108.4(2)
O8 C19 C18 115.7(2)
C18 C19 C14 101.5(2)
C15 C20 C18 92.4(2)
C21 C20 C15 115.9(2)
C21 C20 C18 117.5(2)
C21 C20 C22 105.4(2)
C22 C20 C15 112.8(2)
C22 C20 C18 112.8(2)
C20 C21 H21A 109.5
C20 C21 H21B 109.5
C20 C21 H21C 109.5
H21A C21 H21B 109.5
H21A C21 H21C 109.5
H21B C21 H21C 109.5
C20 C22 H22A 109.5
C20 C22 H22B 109.5
C20 C22 H22C 109.5
H22A C22 H22B 109.5
H22A C22 H22C 109.5
H22B C22 H22C 109.5
S4 C23 H23A 110.4
S4 C23 H23B 110.4
C15 C23 S4 106.43(18)
C15 C23 H23A 110.4
C15 C23 H23B 110.4
H23A C23 H23B 108.6
O7 C24 H24A 109.5
O7 C24 H24B 109.5
O7 C24 H24C 109.5
H24A C24 H24B 109.5
H24A C24 H24C 109.5
H24B C24 H24C 109.5
O8 C25 H25A 109.5
O8 C25 H25B 109.5
O8 C25 H25C 109.5
H25A C25 H25B 109.5
H25A C25 H25C 109.5
H25B C25 H25C 109.5
F4 C26 S3 113.7(2)
F4 C26 F5 106.7(3)
F4 C26 F6 110.3(3)
F5 C26 S3 112.9(2)
F6 C26 S3 107.6(2)
F6 C26 F5 105.3(3)

loop_
_geom_bond_atom_site_label_1
_geom_bond_atom_site_label_2
_geom_bond_distance
S1 N1 1.707(2)
S1 C13 1.823(3)
S2 O1 1.436(2)
S2 O2 1.443(2)
S2 N1 1.696(2)
S2 C10 1.787(3)
F1 C13 1.322(4)
F2 C13 1.336(4)
F3 C13 1.327(4)
O3 C2 1.406(3)
O3 C11 1.425(3)
O4 C2 1.406(3)
O4 C12 1.435(4)
N1 C1 1.483(3)
C1 H1 1.0000
C1 C2 1.567(4)
C1 C6 1.567(4)
C2 C3 1.548(4)
C3 H3 1.0000
C3 C4 1.552(4)
C3 C7 1.556(4)
C4 H4A 0.9900
C4 H4B 0.9900
C4 C5 1.553(4)
C5 H5A 0.9900
C5 H5B 0.9900
C5 C6 1.541(4)
C6 C7 1.568(4)
C6 C10 1.526(4)
C7 C8 1.532(4)
C7 C9 1.538(4)
C8 H8A 0.9800
C8 H8B 0.9800
C8 H8C 0.9800
C9 H9A 0.9800
C9 H9B 0.9800
C9 H9C 0.9800
C10 H10A 0.9900
C10 H10B 0.9900
C11 H11A 0.9800
C11 H11B 0.9800
C11 H11C 0.9800
C12 H12A 0.9800
C12 H12B 0.9800
C12 H12C 0.9800
S3 N2 1.704(2)
S3 C26 1.819(3)
S4 O5 1.438(2)
S4 O6 1.427(2)
S4 N2 1.698(2)
S4 C23 1.781(3)
F4 C26 1.299(4)
F5 C26 1.335(4)
F6 C26 1.321(4)
O7 C19 1.419(3)
O7 C24 1.436(3)
O8 C19 1.401(3)
O8 C25 1.432(3)
N2 C14 1.477(3)
C14 H14 1.0000
C14 C15 1.565(4)
C14 C19 1.569(4)
C15 C16 1.536(4)
C15 C20 1.558(4)
C15 C23 1.525(4)
C16 H16A 0.9900
C16 H16B 0.9900
C16 C17 1.564(4)
C17 H17A 0.9900
C17 H17B 0.9900
C17 C18 1.544(4)
C18 H18 1.0000
C18 C19 1.549(4)
C18 C20 1.561(4)
C20 C21 1.537(4)
C20 C22 1.538(4)
C21 H21A 0.9800
C21 H21B 0.9800
C21 H21C 0.9800
C22 H22A 0.9800
C22 H22B 0.9800
C22 H22C 0.9800
C23 H23A 0.9900
C23 H23B 0.9900
C24 H24A 0.9800
C24 H24B 0.9800
C24 H24C 0.9800
C25 H25A 0.9800
C25 H25B 0.9800
C25 H25C 0.9800

loop_
_geom_hbond_atom_site_label_D
_geom_hbond_atom_site_label_H
_geom_hbond_atom_site_label_A
_geom_hbond_distance_DH
_geom_hbond_distance_HA
_geom_hbond_distance_DA
_geom_hbond_angle_DHA
C8 H8A O3 0.98 2.24 2.868(3) 120.7
C21 H21A O8 0.98 2.25 2.865(4) 119.6

loop_
_geom_torsion_atom_site_label_1
_geom_torsion_atom_site_label_2
_geom_torsion_atom_site_label_3
_geom_torsion_atom_site_label_4
_geom_torsion
S1 N1 C1 C2 -72.2(3)
S1 N1 C1 C6 173.14(17)
S2 N1 C1 C2 158.91(19)
S2 N1 C1 C6 44.2(2)
O1 S2 N1 S1 68.69(17)
O1 S2 N1 C1 -157.17(17)
O1 S2 C10 C6 134.00(19)
O2 S2 N1 S1 -61.54(17)
O2 S2 N1 C1 72.6(2)
O2 S2 C10 C6 -92.5(2)
O3 C2 C3 C4 178.3(2)
O3 C2 C3 C7 -74.2(3)
O4 C2 C3 C4 53.3(3)
O4 C2 C3 C7 160.8(2)
N1 S1 C13 F1 25.5(3)
N1 S1 C13 F2 -97.8(2)
N1 S1 C13 F3 145.6(2)
N1 S2 C10 C6 20.4(2)
N1 C1 C2 O3 -0.9(3)
N1 C1 C2 O4 121.4(3)
N1 C1 C2 C3 -123.3(2)
N1 C1 C6 C5 -157.2(2)
N1 C1 C6 C7 96.2(2)
N1 C1 C6 C10 -29.5(3)
C1 C2 C3 C4 -65.6(3)
C1 C2 C3 C7 42.0(3)
C1 C6 C7 C3 51.4(2)
C1 C6 C7 C8 -70.3(3)
C1 C6 C7 C9 168.2(2)
C1 C6 C10 S2 3.0(3)
C2 C1 C6 C5 78.3(2)
C2 C1 C6 C7 -28.3(3)
C2 C1 C6 C10 -154.1(2)
C2 C3 C4 C5 76.0(3)
C2 C3 C7 C6 -57.2(2)
C2 C3 C7 C8 62.5(3)
C2 C3 C7 C9 -173.3(2)
C3 C4 C5 C6 -4.9(3)
C4 C3 C7 C6 54.0(2)
C4 C3 C7 C8 173.7(2)
C4 C3 C7 C9 -62.1(3)
C4 C5 C6 C1 -68.3(3)
C4 C5 C6 C7 40.0(3)
C4 C5 C6 C10 169.1(2)
C5 C6 C7 C3 -57.8(2)
C5 C6 C7 C8 -179.4(2)
C5 C6 C7 C9 59.1(3)
C5 C6 C10 S2 123.2(2)
C6 C1 C2 O3 114.5(2)
C6 C1 C2 O4 -123.1(2)
C6 C1 C2 C3 -7.8(3)
C7 C3 C4 C5 -32.0(3)
C7 C6 C10 S2 -115.0(2)
C10 S2 N1 S1 -173.17(15)
C10 S2 N1 C1 -39.03(19)
C10 C6 C7 C3 172.5(2)
C10 C6 C7 C8 50.8(3)
C10 C6 C7 C9 -70.7(3)
C11 O3 C2 O4 63.3(3)
C11 O3 C2 C1 -173.1(2)
C11 O3 C2 C3 -60.2(3)
C12 O4 C2 O3 52.9(3)
C12 O4 C2 C1 -67.5(3)
C12 O4 C2 C3 -179.0(2)
C13 S1 N1 S2 -116.82(16)
C13 S1 N1 C1 116.8(2)
S3 N2 C14 C15 170.91(17)
S3 N2 C14 C19 -74.5(3)
S4 N2 C14 C15 42.1(2)
S4 N2 C14 C19 156.72(19)
O5 S4 N2 S3 -57.64(18)
O5 S4 N2 C14 76.0(2)
O5 S4 C23 C15 -95.1(2)
O6 S4 N2 S3 72.82(17)
O6 S4 N2 C14 -153.57(19)
O6 S4 C23 C15 131.2(2)
N2 S3 C26 F4 24.0(3)
N2 S3 C26 F5 -97.8(3)
N2 S3 C26 F6 146.4(3)
N2 S4 C23 C15 17.7(2)
N2 C14 C15 C16 -157.0(2)
N2 C14 C15 C20 95.4(2)
N2 C14 C15 C23 -29.0(3)
N2 C14 C19 O7 120.1(2)
N2 C14 C19 O8 -1.8(3)
N2 C14 C19 C18 -124.0(2)
C14 C15 C16 C17 -69.7(2)
C14 C15 C20 C18 52.2(2)
C14 C15 C20 C21 -70.1(3)
C14 C15 C20 C22 168.2(2)
C14 C15 C23 S4 4.4(3)
C15 C14 C19 O7 -124.1(2)
C15 C14 C19 O8 114.1(2)
C15 C14 C19 C18 -8.2(2)
C15 C16 C17 C18 -3.2(3)
C16 C15 C20 C18 -57.2(2)
C16 C15 C20 C21 -179.5(2)
C16 C15 C20 C22 58.8(3)
C16 C15 C23 S4 124.6(2)
C16 C17 C18 C19 74.7(2)
C16 C17 C18 C20 -33.1(3)
C17 C18 C19 O7 52.9(3)
C17 C18 C19 O8 177.6(2)
C17 C18 C19 C14 -65.3(2)
C17 C18 C20 C15 54.3(2)
C17 C18 C20 C21 175.3(2)
C17 C18 C20 C22 -61.8(3)
C19 C14 C15 C16 78.9(2)
C19 C14 C15 C20 -28.7(2)
C19 C14 C15 C23 -153.1(2)
C19 C18 C20 C15 -58.1(2)
C19 C18 C20 C21 62.9(3)
C19 C18 C20 C22 -174.1(2)
C20 C15 C16 C17 38.8(2)
C20 C15 C23 S4 -112.6(2)
C20 C18 C19 O7 160.7(2)
C20 C18 C19 O8 -74.6(3)
C20 C18 C19 C14 42.5(2)
C23 S4 N2 S3 -169.68(15)
C23 S4 N2 C14 -36.1(2)
C23 C15 C16 C17 168.0(2)
C23 C15 C20 C18 172.1(2)
C23 C15 C20 C21 49.8(3)
C23 C15 C20 C22 -71.9(3)
C24 O7 C19 O8 53.6(3)
C24 O7 C19 C14 -67.2(3)
C24 O7 C19 C18 -178.5(2)
C25 O8 C19 O7 67.1(3)
C25 O8 C19 C14 -170.0(2)
C25 O8 C19 C18 -56.9(3)
C26 S3 N2 S4 -113.09(17)
C26 S3 N2 C14 120.1(2)
